data_4315800
loop_
_publ_author_name
'Susan K. Hanson'
'R. Tom Baker'
'John C. Gordon'
'Brian L. Scott'
'David L. Thorn'

_publ_section_title
;
 Aerobic Oxidation of Lignin Models Using a Base Metal Vanadium Catalyst
;
_journal_name_full 'Inorganic Chemistry'
_journal_page_first 5611
_journal_page_last 5618
_journal_paper_doi 10.1021/ic100528n
_journal_volume 49
_journal_year 2010
_chemical_formula_sum 'C22 H18 N O7 V'
_chemical_formula_weight 459.31
_chemical_name_systematic
; 
 ? 
;
_space_group_IT_number 14
_symmetry_cell_setting monoclinic
_symmetry_space_group_name_Hall '-P 2yn'
_symmetry_space_group_name_H-M 'P 1 21/n 1'
_atom_sites_solution_hydrogens geom
_atom_sites_solution_primary direct
_atom_sites_solution_secondary difmap
_audit_creation_method SHELXL-97
_cell_angle_alpha 90.00
_cell_angle_beta 95.1190(10)
_cell_angle_gamma 90.00
_cell_formula_units_Z 4
_cell_length_a 6.4966(7)
_cell_length_b 20.740(2)
_cell_length_c 14.6977(15)
_cell_measurement_temperature 120(1)
_cell_volume 1972.5(3)
_computing_cell_refinement 'SAINT+, v. 7.06 (Bruker AXS, 2001)'
_computing_data_collection 'APEX II, v. 1.08 (Bruker AXS, 2003)'
_computing_data_reduction 'SAINT+, v. 7.06 (Bruker AXS, 2001)'
_computing_molecular_graphics 'SHELXTL, v. 6.10, (Bruker AXS, 2000)'
_computing_publication_material 'SHELXTL, v. 6.10, (Bruker AXS, 2000)'
_computing_structure_refinement 'SHELXL-97 (Sheldrick, 1997)'
_computing_structure_solution 'SHELXS-97 (Sheldrick, 1990)'
_diffrn_ambient_temperature 120(1)
_diffrn_measured_fraction_theta_full 1.000
_diffrn_measured_fraction_theta_max 0.998
_diffrn_measurement_device_type 'Bruker D8 with APEXII CCD'
_diffrn_measurement_method '\w scans'
_diffrn_radiation_monochromator graphite
_diffrn_radiation_source 'fine-focus sealed tube'
_diffrn_radiation_type MoK\a
_diffrn_radiation_wavelength 0.71073
_diffrn_reflns_av_R_equivalents 0.0674
_diffrn_reflns_av_sigmaI/netI 0.0502
_diffrn_reflns_limit_h_max 7
_diffrn_reflns_limit_h_min -7
_diffrn_reflns_limit_k_max 24
_diffrn_reflns_limit_k_min -24
_diffrn_reflns_limit_l_max 17
_diffrn_reflns_limit_l_min -17
_diffrn_reflns_number 18756
_diffrn_reflns_theta_full 25.00
_diffrn_reflns_theta_max 25.27
_diffrn_reflns_theta_min 1.96
_diffrn_standards_decay_% 0
_diffrn_standards_interval_count 0
_diffrn_standards_interval_time 0
_diffrn_standards_number 0
_exptl_absorpt_coefficient_mu 0.550
_exptl_absorpt_correction_T_max 0.9678
_exptl_absorpt_correction_T_min 0.8886
_exptl_absorpt_correction_type multi-scan
_exptl_absorpt_process_details 'SADABS 2.03 (Sheldrick, 2001)'
_exptl_crystal_colour yellow
_exptl_crystal_density_diffrn 1.547
_exptl_crystal_density_method 'not measured'
_exptl_crystal_description block
_exptl_crystal_F_000 944
_exptl_crystal_size_max 0.22
_exptl_crystal_size_mid 0.16
_exptl_crystal_size_min 0.06
_refine_diff_density_max 0.301
_refine_diff_density_min -0.382
_refine_diff_density_rms 0.064
_refine_ls_extinction_method none
_refine_ls_goodness_of_fit_ref 1.168
_refine_ls_hydrogen_treatment constr
_refine_ls_matrix_type full
_refine_ls_number_parameters 281
_refine_ls_number_reflns 3578
_refine_ls_number_restraints 0
_refine_ls_restrained_S_all 1.168
_refine_ls_R_factor_all 0.0605
_refine_ls_R_factor_gt 0.0379
_refine_ls_shift/su_max 0.000
_refine_ls_shift/su_mean 0.000
_refine_ls_structure_factor_coef Fsqd
_refine_ls_weighting_details 'calc w=1/[\s^2^(Fo^2^)+(0.0334P)^2^+0.0000P] where P=(Fo^2^+2Fc^2^)/3'
_refine_ls_weighting_scheme calc
_refine_ls_wR_factor_gt 0.0800
_refine_ls_wR_factor_ref 0.0886
_reflns_number_gt 2688
_reflns_number_total 3578
_reflns_threshold_expression >2sigma(I)
_cod_data_source_file ic100528n_si_001_3.cif
_cod_data_source_block apx809
_cod_original_cell_volume 1972.5(4)
_cod_original_sg_symbol_H-M 'P 21/n'
_cod_database_code 4315800

loop_
_symmetry_equiv_pos_as_xyz
'x, y, z'
'-x+1/2, y+1/2, -z+1/2'
'-x, -y, -z'
'x-1/2, -y-1/2, z-1/2'

loop_
_atom_site_label
_atom_site_type_symbol
_atom_site_fract_x
_atom_site_fract_y
_atom_site_fract_z
_atom_site_U_iso_or_equiv
_atom_site_adp_type
_atom_site_occupancy
_atom_site_symmetry_multiplicity
_atom_site_calc_flag
_atom_site_refinement_flags
_atom_site_disorder_assembly
_atom_site_disorder_group
V1 V 0.52950(7) 0.21600(2) 0.85673(3) 0.01828(14) Uani 1 1 d . . .
O1 O 0.6444(3) 0.27496(8) 0.81630(11) 0.0249(4) Uani 1 1 d . . .
O2 O 0.2714(3) 0.25789(8) 0.87395(11) 0.0189(4) Uani 1 1 d . . .
O3 O 0.0452(3) 0.29577(8) 0.96789(12) 0.0247(4) Uani 1 1 d . . .
O4 O 0.7757(3) 0.17068(8) 0.90418(12) 0.0237(4) Uani 1 1 d . . .
O5 O 0.9881(3) 0.13913(10) 1.02483(14) 0.0383(5) Uani 1 1 d . . .
O6 O 0.4226(2) 0.17550(8) 0.75637(11) 0.0188(4) Uani 1 1 d . . .
O7 O 0.3716(2) 0.11679(8) 0.90606(10) 0.0173(4) Uani 1 1 d . . .
N1 N 0.5337(3) 0.22724(9) 0.99563(13) 0.0154(5) Uani 1 1 d . . .
C1 C 0.3673(4) 0.25130(11) 1.03028(16) 0.0165(5) Uani 1 1 d . . .
C2 C 0.3508(4) 0.25100(12) 1.12299(16) 0.0202(6) Uani 1 1 d . . .
H2 H 0.2344 0.2677 1.1471 0.024 Uiso 1 1 calc R . .
C3 C 0.5133(4) 0.22505(12) 1.17967(17) 0.0215(6) Uani 1 1 d . . .
H3 H 0.5064 0.2242 1.2426 0.026 Uiso 1 1 calc R . .
C4 C 0.6850(4) 0.20050(12) 1.14223(17) 0.0217(6) Uani 1 1 d . . .
H4 H 0.7958 0.1841 1.1796 0.026 Uiso 1 1 calc R . .
C5 C 0.6888(4) 0.20088(12) 1.04861(17) 0.0194(6) Uani 1 1 d . . .
C6 C 0.2094(4) 0.27150(12) 0.95515(17) 0.0192(6) Uani 1 1 d . . .
C7 C 0.8368(4) 0.16743(13) 0.99180(19) 0.0242(6) Uani 1 1 d . . .
C8 C 0.2394(4) 0.13707(11) 0.75862(16) 0.0181(6) Uani 1 1 d . . .
H8 H 0.1346 0.1646 0.7830 0.022 Uiso 1 1 calc R . .
C9 C 0.1545(4) 0.11675(12) 0.66403(16) 0.0183(6) Uani 1 1 d . . .
C10 C 0.2699(4) 0.12128(12) 0.58969(16) 0.0215(6) Uani 1 1 d . . .
H10 H 0.4057 0.1359 0.5975 0.026 Uiso 1 1 calc R . .
C11 C 0.1830(4) 0.10404(13) 0.50350(18) 0.0281(7) Uani 1 1 d . . .
H11 H 0.2604 0.1074 0.4535 0.034 Uiso 1 1 calc R . .
C12 C -0.0180(4) 0.08184(13) 0.49174(19) 0.0293(7) Uani 1 1 d . . .
H12 H -0.0756 0.0703 0.4338 0.035 Uiso 1 1 calc R . .
C13 C -0.1330(4) 0.07679(13) 0.56548(19) 0.0284(7) Uani 1 1 d . . .
H13 H -0.2675 0.0611 0.5577 0.034 Uiso 1 1 calc R . .
C14 C -0.0485(4) 0.09506(12) 0.65115(18) 0.0237(6) Uani 1 1 d . . .
H14 H -0.1280 0.0928 0.7006 0.028 Uiso 1 1 calc R . .
C15 C 0.2846(4) 0.08230(12) 0.82723(16) 0.0186(6) Uani 1 1 d . . .
H15 H 0.1526 0.0637 0.8415 0.022 Uiso 1 1 calc R . .
C16 C 0.4207(4) 0.02834(11) 0.79809(16) 0.0179(6) Uani 1 1 d . . .
C17 C 0.3343(4) -0.02067(12) 0.74171(17) 0.0234(6) Uani 1 1 d . . .
H17 H 0.1941 -0.0193 0.7222 0.028 Uiso 1 1 calc R . .
C18 C 0.4537(4) -0.07131(13) 0.71425(18) 0.0266(6) Uani 1 1 d . . .
H18 H 0.3945 -0.1030 0.6755 0.032 Uiso 1 1 calc R . .
C19 C 0.6608(4) -0.07449(13) 0.74465(17) 0.0258(7) Uani 1 1 d . . .
H19 H 0.7410 -0.1087 0.7272 0.031 Uiso 1 1 calc R . .
C20 C 0.7486(4) -0.02676(12) 0.80093(17) 0.0240(6) Uani 1 1 d . . .
H20 H 0.8878 -0.0292 0.8219 0.029 Uiso 1 1 calc R . .
C21 C 0.6306(4) 0.02488(12) 0.82649(16) 0.0206(6) Uani 1 1 d . . .
H21 H 0.6923 0.0574 0.8629 0.025 Uiso 1 1 calc R . .
C22 C 0.3847(4) 0.08054(12) 0.98998(16) 0.0202(6) Uani 1 1 d . . .
H22A H 0.2748 0.0495 0.9877 0.030 Uiso 1 1 calc R . .
H22B H 0.3729 0.1093 1.0404 0.030 Uiso 1 1 calc R . .
H22C H 0.5153 0.0586 0.9978 0.030 Uiso 1 1 calc R . .

loop_
_atom_site_aniso_label
_atom_site_aniso_U_11
_atom_site_aniso_U_22
_atom_site_aniso_U_33
_atom_site_aniso_U_23
_atom_site_aniso_U_13
_atom_site_aniso_U_12
V1 0.0221(3) 0.0178(2) 0.0153(2) -0.00061(19) 0.00391(18) -0.00170(19)
O1 0.0328(11) 0.0229(10) 0.0198(10) -0.0010(8) 0.0073(8) -0.0089(8)
O2 0.0244(10) 0.0191(10) 0.0128(9) -0.0017(7) -0.0009(7) 0.0032(8)
O3 0.0206(10) 0.0284(11) 0.0247(10) -0.0049(8) -0.0005(8) 0.0073(8)
O4 0.0199(10) 0.0243(11) 0.0276(11) -0.0029(8) 0.0059(8) 0.0002(8)
O5 0.0225(11) 0.0439(13) 0.0482(13) 0.0040(10) 0.0016(10) 0.0127(10)
O6 0.0235(10) 0.0166(9) 0.0168(9) -0.0008(7) 0.0048(7) -0.0031(8)
O7 0.0224(10) 0.0166(9) 0.0130(9) 0.0005(7) 0.0025(7) -0.0013(7)
N1 0.0169(11) 0.0140(11) 0.0149(11) 0.0004(9) -0.0006(9) -0.0010(9)
C1 0.0175(14) 0.0126(13) 0.0195(14) -0.0006(11) 0.0022(11) -0.0014(10)
C2 0.0239(15) 0.0175(14) 0.0193(14) -0.0042(11) 0.0031(11) -0.0031(11)
C3 0.0293(16) 0.0214(15) 0.0135(13) 0.0006(11) -0.0001(11) -0.0062(12)
C4 0.0221(15) 0.0198(15) 0.0218(14) 0.0021(11) -0.0066(11) -0.0032(11)
C5 0.0153(14) 0.0186(14) 0.0238(15) 0.0016(11) -0.0015(11) -0.0025(11)
C6 0.0231(15) 0.0141(14) 0.0199(14) -0.0004(11) -0.0008(11) -0.0018(11)
C7 0.0204(15) 0.0224(15) 0.0302(16) 0.0019(12) 0.0041(13) -0.0040(12)
C8 0.0191(14) 0.0149(14) 0.0210(14) 0.0018(11) 0.0061(11) -0.0010(11)
C9 0.0219(14) 0.0127(13) 0.0198(14) 0.0015(11) 0.0002(11) 0.0023(11)
C10 0.0235(15) 0.0210(14) 0.0198(14) -0.0011(11) 0.0017(11) -0.0024(11)
C11 0.0375(17) 0.0255(16) 0.0219(15) -0.0018(12) 0.0053(13) -0.0028(13)
C12 0.0383(18) 0.0248(16) 0.0226(16) -0.0027(12) -0.0088(13) 0.0010(13)
C13 0.0257(16) 0.0216(15) 0.0364(18) -0.0017(13) -0.0049(13) -0.0053(12)
C14 0.0266(15) 0.0195(14) 0.0253(15) 0.0030(12) 0.0048(12) 0.0008(12)
C15 0.0196(14) 0.0210(14) 0.0154(13) -0.0006(11) 0.0032(11) -0.0026(11)
C16 0.0273(15) 0.0137(13) 0.0134(13) 0.0026(11) 0.0058(11) 0.0005(11)
C17 0.0273(15) 0.0210(15) 0.0218(15) 0.0009(12) 0.0019(12) 0.0015(12)
C18 0.0397(18) 0.0198(15) 0.0202(15) -0.0029(12) 0.0022(13) 0.0003(13)
C19 0.0399(18) 0.0164(15) 0.0229(15) 0.0005(11) 0.0132(13) 0.0073(12)
C20 0.0240(15) 0.0237(15) 0.0260(15) 0.0034(12) 0.0112(12) 0.0019(12)
C21 0.0254(15) 0.0187(14) 0.0189(14) 0.0006(11) 0.0079(11) -0.0015(11)
C22 0.0243(15) 0.0210(14) 0.0156(13) 0.0043(11) 0.0028(11) 0.0016(11)

loop_
_atom_type_symbol
_atom_type_description
_atom_type_scat_dispersion_real
_atom_type_scat_dispersion_imag
_atom_type_scat_source
C C 0.0033 0.0016 'International Tables Vol C Tables 4.2.6.8 and 6.1.1.4'
H H 0.0000 0.0000 'International Tables Vol C Tables 4.2.6.8 and 6.1.1.4'
N N 0.0061 0.0033 'International Tables Vol C Tables 4.2.6.8 and 6.1.1.4'
O O 0.0106 0.0060 'International Tables Vol C Tables 4.2.6.8 and 6.1.1.4'
V V 0.3005 0.5294 'International Tables Vol C Tables 4.2.6.8 and 6.1.1.4'

loop_
_geom_angle_atom_site_label_1
_geom_angle_atom_site_label_2
_geom_angle_atom_site_label_3
_geom_angle
_geom_angle_site_symmetry_1
_geom_angle_site_symmetry_3
_geom_angle_publ_flag
O1 V1 O6 102.48(8) . . ?
O1 V1 O2 98.44(8) . . ?
O6 V1 O2 92.39(7) . . ?
O1 V1 O4 96.26(8) . . ?
O6 V1 O4 108.56(8) . . ?
O2 V1 O4 151.08(7) . . ?
O1 V1 N1 108.80(8) . . ?
O6 V1 N1 147.74(8) . . ?
O2 V1 N1 75.67(7) . . ?
O4 V1 N1 76.06(7) . . ?
O1 V1 O7 173.09(7) . . ?
O6 V1 O7 72.86(6) . . ?
O2 V1 O7 86.97(6) . . ?
O4 V1 O7 80.72(6) . . ?
N1 V1 O7 76.62(7) . . ?
C6 O2 V1 123.60(15) . . ?
C7 O4 V1 123.14(16) . . ?
C8 O6 V1 120.34(14) . . ?
C15 O7 C22 114.87(18) . . ?
C15 O7 V1 109.06(13) . . ?
C22 O7 V1 134.47(14) . . ?
C1 N1 C5 121.8(2) . . ?
C1 N1 V1 118.91(16) . . ?
C5 N1 V1 118.44(16) . . ?
N1 C1 C2 120.9(2) . . ?
N1 C1 C6 110.4(2) . . ?
C2 C1 C6 128.5(2) . . ?
C1 C2 C3 118.2(2) . . ?
C4 C3 C2 119.9(2) . . ?
C5 C4 C3 118.8(2) . . ?
N1 C5 C4 120.3(2) . . ?
N1 C5 C7 110.7(2) . . ?
C4 C5 C7 128.5(2) . . ?
O3 C6 O2 124.9(2) . . ?
O3 C6 C1 123.9(2) . . ?
O2 C6 C1 111.2(2) . . ?
O5 C7 O4 125.6(3) . . ?
O5 C7 C5 122.7(2) . . ?
O4 C7 C5 111.7(2) . . ?
O6 C8 C9 111.69(19) . . ?
O6 C8 C15 108.48(19) . . ?
C9 C8 C15 115.6(2) . . ?
C10 C9 C14 119.3(2) . . ?
C10 C9 C8 122.0(2) . . ?
C14 C9 C8 118.7(2) . . ?
C9 C10 C11 120.0(2) . . ?
C12 C11 C10 120.2(3) . . ?
C13 C12 C11 120.1(3) . . ?
C12 C13 C14 119.9(3) . . ?
C13 C14 C9 120.5(2) . . ?
O7 C15 C16 113.6(2) . . ?
O7 C15 C8 101.58(19) . . ?
C16 C15 C8 116.5(2) . . ?
C21 C16 C17 118.1(2) . . ?
C21 C16 C15 122.4(2) . . ?
C17 C16 C15 119.5(2) . . ?
C18 C17 C16 121.2(3) . . ?
C19 C18 C17 119.7(3) . . ?
C20 C19 C18 119.9(2) . . ?
C19 C20 C21 120.4(3) . . ?
C20 C21 C16 120.6(2) . . ?

loop_
_geom_bond_atom_site_label_1
_geom_bond_atom_site_label_2
_geom_bond_distance
_geom_bond_site_symmetry_2
_geom_bond_publ_flag
V1 O1 1.5762(17) . ?
V1 O6 1.7836(16) . ?
V1 O2 1.9253(17) . ?
V1 O4 1.9310(17) . ?
V1 N1 2.0525(19) . ?
V1 O7 2.4383(16) . ?
O2 C6 1.324(3) . ?
O3 C6 1.209(3) . ?
O4 C7 1.315(3) . ?
O5 C7 1.209(3) . ?
O6 C8 1.435(3) . ?
O7 C15 1.434(3) . ?
O7 C22 1.440(3) . ?
N1 C1 1.333(3) . ?
N1 C5 1.335(3) . ?
C1 C2 1.376(3) . ?
C1 C6 1.498(3) . ?
C2 C3 1.393(3) . ?
C3 C4 1.384(4) . ?
C4 C5 1.378(3) . ?
C5 C7 1.499(4) . ?
C8 C9 1.509(3) . ?
C8 C15 1.530(3) . ?
C9 C10 1.382(3) . ?
C9 C14 1.390(3) . ?
C10 C11 1.387(3) . ?
C11 C12 1.381(4) . ?
C12 C13 1.374(4) . ?
C13 C14 1.381(3) . ?
C15 C16 1.512(3) . ?
C16 C21 1.392(3) . ?
C16 C17 1.397(3) . ?
C17 C18 1.387(3) . ?
C18 C19 1.381(4) . ?
C19 C20 1.380(4) . ?
C20 C21 1.388(3) . ?
